data_7023731
loop_
_publ_author_name
'Kiprof, Paul'
'Carlson, Jeffrey C.'
'Anderson, Derrick R.'
'Nemykin, Victor N.'

_publ_section_title
;
 Systematic color tuning of a family of luminescent azole-based
 organoboron compounds suitable for OLED applications.
;
_journal_issue 42
_journal_name_full 'Dalton transactions (Cambridge, England : 2003)'
_journal_page_first 15120
_journal_page_last 15132
_journal_paper_doi 10.1039/c3dt51853a
_journal_volume 42
_journal_year 2013
_chemical_formula_moiety 'C25 H18 B1 N1 O2'
_chemical_formula_sum 'C25 H18 B N O2'
_chemical_formula_weight 375.23
_space_group_IT_number 14
_symmetry_cell_setting monoclinic
_symmetry_space_group_name_Hall '-P 2yn'
_symmetry_space_group_name_H-M 'P 1 21/n 1'
_atom_sites_solution_hydrogens difmap
_atom_sites_solution_primary direct
_audit_creation_date 13-01-17
_audit_creation_method CRYSTALS_ver_14.40
_cell_angle_alpha 90
_cell_angle_beta 104.88(3)
_cell_angle_gamma 90
_cell_formula_units_Z 4
_cell_length_a 10.551(2)
_cell_length_b 12.434(3)
_cell_length_c 17.889(4)
_cell_measurement_reflns_used 25
_cell_measurement_temperature 298
_cell_measurement_theta_max 18
_cell_measurement_theta_min 15
_cell_volume 2268.2(9)
_computing_cell_refinement 'USER DEFINED CELL REFINEMENT'
_computing_data_collection 'USER DEFINED DATA COLLECTION'
_computing_data_reduction 'USER DEFINED DATA REDUCTION'
_computing_molecular_graphics 'CAMERON (Watkin et al., 1996)'
_computing_publication_material 'CRYSTALS (Betteridge et al., 2003)'
_computing_structure_refinement 'CRYSTALS (Betteridge et al., 2003)'
_computing_structure_solution 'SIR92 (Altomare et al., 1994)'
_diffrn_ambient_temperature 298
_diffrn_measured_fraction_theta_full 0.996
_diffrn_measured_fraction_theta_max 0.987
_diffrn_measurement_device Serial
_diffrn_measurement_device_type Unknown
_diffrn_measurement_method \w/2\q
_diffrn_radiation_monochromator graphite
_diffrn_radiation_type 'Mo K\a'
_diffrn_radiation_wavelength 0.71073
_diffrn_reflns_av_R_equivalents 0.000
_diffrn_reflns_limit_h_max 13
_diffrn_reflns_limit_h_min -13
_diffrn_reflns_limit_k_max 16
_diffrn_reflns_limit_k_min 0
_diffrn_reflns_limit_l_max 23
_diffrn_reflns_limit_l_min 0
_diffrn_reflns_number 5182
_diffrn_reflns_theta_full 27.036
_diffrn_reflns_theta_max 27.588
_diffrn_reflns_theta_min 2.566
_diffrn_standards_decay_% 0.00
_diffrn_standards_interval_count 150
_diffrn_standards_number 3
_exptl_absorpt_coefficient_mu 0.069
_exptl_absorpt_correction_T_max 0.99
_exptl_absorpt_correction_T_min 0.95
_exptl_absorpt_correction_type psi-scan
_exptl_absorpt_process_details '(North et al., 1968)'
_exptl_crystal_colour yellow
_exptl_crystal_density_diffrn 1.099
_exptl_crystal_density_method 'not measured'
_exptl_crystal_description needle
_exptl_crystal_F_000 784
_exptl_crystal_size_max 0.300
_exptl_crystal_size_mid 0.250
_exptl_crystal_size_min 0.200
_refine_diff_density_max 0.54
_refine_diff_density_min -0.63
_refine_ls_extinction_method None
_refine_ls_goodness_of_fit_ref 1.0689
_refine_ls_hydrogen_treatment constr
_refine_ls_matrix_type full
_refine_ls_number_parameters 262
_refine_ls_number_reflns 5164
_refine_ls_number_restraints 0
_refine_ls_R_factor_all 0.1838
_refine_ls_R_factor_gt 0.0618
_refine_ls_shift/su_max 0.0001418
_refine_ls_shift/su_mean 0.0000130
_refine_ls_structure_factor_coef Fsqd
_refine_ls_weighting_details
;
 Method, part 1, Chebychev polynomial, (Watkin, 1994, Prince, 1982) 
 [weight] = 1.0/[A~0~*T~0~(x)+A~1~*T~1~(x) ... +A~n-1~]*T~n-1~(x)] 
 where A~i~ are the Chebychev coefficients listed below and x= Fcalc/Fmax 
 Method = Robust Weighting (Prince, 1982) 
 W = [weight] * [1-(deltaF/6*sigmaF)^2^]^2^ 
 A~i~ are: 
 7.55 10.2 2.86 
;
_refine_ls_weighting_scheme calc
_refine_ls_wR_factor_all 0.2473
_refine_ls_wR_factor_gt 0.1497
_refine_ls_wR_factor_ref 0.2473
_reflns_limit_h_max 13
_reflns_limit_h_min -13
_reflns_limit_k_max 16
_reflns_limit_k_min 0
_reflns_limit_l_max 23
_reflns_limit_l_min 0
_reflns_number_gt 1641
_reflns_number_total 5182
_reflns_threshold_expression I>2.0\s(I)
_oxford_diffrn_Wilson_B_factor 4.02
_oxford_diffrn_Wilson_scale 47.11
_oxford_refine_ls_r_factor_ref 0.1838
_oxford_refine_ls_scale 0.1931(2)
_oxford_reflns_number_all 5164
_oxford_reflns_threshold_expression_ref I>-10.0\s(I)
_oxford_structure_analysis_title 'P21n_complete in P2(1)/n'
_cod_data_source_file c3dt51853a.txt
_cod_data_source_block 2
_cod_original_cell_volume 2268.2(8)
_cod_original_sg_symbol_H-M 'P 1 21/n 1 '
_cod_original_formula_sum 'C25 H18 B1 N1 O2'
_cod_database_code 7023731

loop_
_symmetry_equiv_pos_as_xyz
x,y,z
-x,-y,-z
-x+1/2,y+1/2,-z+1/2
x+1/2,-y+1/2,z+1/2

loop_
_atom_site_label
_atom_site_type_symbol
_atom_site_fract_x
_atom_site_fract_y
_atom_site_fract_z
_atom_site_U_iso_or_equiv
_atom_site_occupancy
_atom_site_adp_type
_atom_site_refinement_flags_posn
O2 O 0.1202(3) 0.4188(2) 0.41021(13) 0.0675 1.0000 Uani .
C13 C 0.1565(4) 0.3914(3) 0.4852(2) 0.0618 1.0000 Uani .
N1 N 0.1662(3) 0.2881(2) 0.49756(15) 0.0599 1.0000 Uani .
C14 C 0.1334(4) 0.2390(3) 0.4246(2) 0.0648 1.0000 Uani .
C19 C 0.1049(4) 0.3227(3) 0.3707(2) 0.0682 1.0000 Uani .
C18 C 0.0635(5) 0.3054(4) 0.2917(2) 0.0841 1.0000 Uani .
C17 C 0.0546(5) 0.1998(5) 0.2690(2) 0.0909 1.0000 Uani .
C16 C 0.0859(5) 0.1153(4) 0.3217(2) 0.0901 1.0000 Uani .
C15 C 0.1253(4) 0.1334(4) 0.4004(2) 0.0783 1.0000 Uani .
B1 B 0.1908(4) 0.2405(3) 0.5848(2) 0.0610 1.0000 Uani .
O1 O 0.2712(3) 0.3278(2) 0.63367(13) 0.0686 1.0000 Uani .
C21 C 0.2431(4) 0.4323(3) 0.6198(2) 0.0627 1.0000 Uani .
C20 C 0.1844(4) 0.4715(3) 0.5458(2) 0.0636 1.0000 Uani .
C25 C 0.1608(4) 0.5808(3) 0.5320(2) 0.0736 1.0000 Uani .
C24 C 0.1919(4) 0.6507(3) 0.5927(3) 0.0806 1.0000 Uani .
C23 C 0.2491(4) 0.6127(4) 0.6665(3) 0.0834 1.0000 Uani .
C22 C 0.2768(4) 0.5056(3) 0.6807(2) 0.0757 1.0000 Uani .
C7 C 0.2796(4) 0.1345(3) 0.59433(18) 0.0598 1.0000 Uani .
C8 C 0.2419(5) 0.0385(3) 0.6216(2) 0.0754 1.0000 Uani .
C9 C 0.3237(6) -0.0515(4) 0.6340(3) 0.0971 1.0000 Uani .
C10 C 0.4435(6) -0.0472(4) 0.6179(3) 0.0941 1.0000 Uani .
C11 C 0.4797(5) 0.0464(5) 0.5899(3) 0.0920 1.0000 Uani .
C12 C 0.3999(4) 0.1350(4) 0.5793(2) 0.0782 1.0000 Uani .
C1 C 0.0508(4) 0.2292(3) 0.60375(19) 0.0633 1.0000 Uani .
C6 C -0.0509(4) 0.1671(3) 0.5585(2) 0.0697 1.0000 Uani .
C5 C -0.1715(5) 0.1558(4) 0.5739(3) 0.0812 1.0000 Uani .
C4 C -0.1927(5) 0.2074(4) 0.6374(3) 0.0892 1.0000 Uani .
C3 C -0.0954(5) 0.2685(4) 0.6843(3) 0.0945 1.0000 Uani .
C2 C 0.0235(4) 0.2797(3) 0.6670(2) 0.0765 1.0000 Uani .
H14 H 0.0427 0.3638 0.2565 0.0976 1.0000 Uiso R
H13 H 0.0272 0.1855 0.2155 0.1026 1.0000 Uiso R
H11 H 0.1455 0.0772 0.4371 0.0959 1.0000 Uiso R
H18 H 0.1265 0.6049 0.4812 0.0906 1.0000 Uiso R
H17 H 0.1726 0.7242 0.5841 0.0917 1.0000 Uiso R
H16 H 0.2695 0.6614 0.7082 0.1045 1.0000 Uiso R
H15 H 0.3168 0.4800 0.7317 0.0940 1.0000 Uiso R
H6 H 0.1603 0.0345 0.6333 0.0951 1.0000 Uiso R
H7 H 0.2937 -0.1140 0.6528 0.1128 1.0000 Uiso R
H8 H 0.4985 -0.1080 0.6263 0.1129 1.0000 Uiso R
H9 H 0.5621 0.0484 0.5794 0.1147 1.0000 Uiso R
H10 H 0.4293 0.1986 0.5606 0.1019 1.0000 Uiso R
H5 H -0.0357 0.1303 0.5150 0.0818 1.0000 Uiso R
H4 H -0.2382 0.1118 0.5426 0.1018 1.0000 Uiso R
H3 H -0.2763 0.2017 0.6482 0.1127 1.0000 Uiso R
H2 H -0.1105 0.3023 0.7281 0.1116 1.0000 Uiso R
H1 H 0.0890 0.3237 0.6984 0.1010 1.0000 Uiso R
H12 H 0.0798 0.0449 0.3036 0.1037 1.0000 Uiso R

loop_
_atom_site_aniso_label
_atom_site_aniso_U_11
_atom_site_aniso_U_22
_atom_site_aniso_U_33
_atom_site_aniso_U_23
_atom_site_aniso_U_13
_atom_site_aniso_U_12
O2 0.0787(17) 0.0686(16) 0.0500(13) 0.0112(12) 0.0071(12) -0.0072(13)
C13 0.061(2) 0.068(2) 0.0513(19) 0.0076(17) 0.0056(16) -0.0069(18)
N1 0.0721(18) 0.0545(17) 0.0460(14) 0.0045(13) 0.0020(13) -0.0073(14)
C14 0.068(2) 0.073(3) 0.0472(19) -0.0003(17) 0.0038(15) -0.0097(18)
C19 0.075(2) 0.076(3) 0.051(2) 0.0057(19) 0.0103(17) -0.005(2)
C18 0.093(3) 0.105(4) 0.049(2) 0.009(2) 0.0084(19) -0.008(3)
C17 0.102(3) 0.110(4) 0.053(2) -0.011(2) 0.006(2) -0.015(3)
C16 0.109(4) 0.091(3) 0.060(2) -0.015(2) 0.006(2) -0.011(3)
C15 0.093(3) 0.077(3) 0.058(2) -0.0023(19) 0.007(2) -0.009(2)
B1 0.071(2) 0.059(2) 0.0422(19) 0.0070(17) -0.0033(17) -0.006(2)
O1 0.0805(17) 0.0639(16) 0.0502(13) 0.0014(11) -0.0038(12) -0.0059(13)
C21 0.064(2) 0.060(2) 0.057(2) 0.0018(17) 0.0032(17) -0.0092(17)
C20 0.068(2) 0.060(2) 0.058(2) 0.0038(16) 0.0062(17) -0.0071(17)
C25 0.080(3) 0.062(3) 0.074(2) 0.003(2) 0.009(2) -0.012(2)
C24 0.084(3) 0.063(3) 0.088(3) 0.003(2) 0.010(2) -0.004(2)
C23 0.085(3) 0.073(3) 0.084(3) -0.021(2) 0.008(2) -0.012(2)
C22 0.082(3) 0.076(3) 0.060(2) -0.006(2) -0.0002(19) -0.010(2)
C7 0.069(2) 0.061(2) 0.0454(17) -0.0020(15) 0.0061(15) -0.0026(17)
C8 0.094(3) 0.062(2) 0.065(2) 0.0144(19) 0.013(2) 0.002(2)
C9 0.135(5) 0.057(3) 0.088(3) 0.013(2) 0.010(3) 0.009(3)
C10 0.108(4) 0.088(4) 0.079(3) -0.010(3) 0.011(3) 0.023(3)
C11 0.077(3) 0.108(4) 0.090(3) -0.008(3) 0.020(2) 0.011(3)
C12 0.081(3) 0.072(3) 0.076(3) 0.001(2) 0.010(2) -0.005(2)
C1 0.079(2) 0.056(2) 0.0507(19) 0.0103(16) 0.0083(17) -0.0004(18)
C6 0.072(2) 0.063(2) 0.067(2) 0.0024(18) 0.0074(19) -0.0034(19)
C5 0.076(3) 0.077(3) 0.086(3) 0.001(2) 0.013(2) -0.008(2)
C4 0.076(3) 0.103(4) 0.093(3) -0.001(3) 0.031(2) -0.005(3)
C3 0.103(4) 0.113(4) 0.072(3) -0.005(3) 0.030(3) 0.001(3)
C2 0.088(3) 0.083(3) 0.056(2) -0.0006(19) 0.0123(19) -0.002(2)

loop_
_atom_type_symbol
_atom_type_scat_dispersion_real
_atom_type_scat_dispersion_imag
_atom_type_scat_Cromer_Mann_a1
_atom_type_scat_Cromer_Mann_b1
_atom_type_scat_Cromer_Mann_a2
_atom_type_scat_Cromer_Mann_b2
_atom_type_scat_Cromer_Mann_a3
_atom_type_scat_Cromer_Mann_b3
_atom_type_scat_Cromer_Mann_a4
_atom_type_scat_Cromer_Mann_b4
_atom_type_scat_Cromer_Mann_c
_atom_type_scat_source
C 0.0033 0.0016 2.3100 20.8439 1.0200 10.2075 1.5886 0.5687 0.8650 51.6512 0.2156 'International Tables Vol C 4.2.6.8 and 6.1.1.4'
H 0.0000 0.0000 0.4930 10.5109 0.3229 26.1257 0.1402 3.1424 0.0408 57.7998 0.0030 'International Tables Vol C 4.2.6.8 and 6.1.1.4'
B 0.0013 0.0007 2.0545 23.2185 1.3326 1.0210 1.0979 60.3498 0.7068 0.1403 -0.1932 'International Tables Vol C 4.2.6.8 and 6.1.1.4'
N 0.0061 0.0033 12.2126 0.0057 3.1322 9.8933 2.0125 28.9975 1.1663 0.5826 -11.5290 'International Tables Vol C 4.2.6.8 and 6.1.1.4'
O 0.0106 0.0060 3.0485 13.2771 2.2868 5.7011 1.5463 0.3239 0.8670 32.9089 0.2508 'International Tables Vol C 4.2.6.8 and 6.1.1.4'

loop_
_geom_angle_atom_site_label_1
_geom_angle_atom_site_label_2
_geom_angle_atom_site_label_3
_geom_angle
_geom_angle_publ_flag
C13 O2 C19 105.0(3) yes
O2 C13 N1 114.2(3) yes
O2 C13 C20 121.7(3) yes
N1 C13 C20 124.1(3) yes
C13 N1 C14 106.4(3) yes
C13 N1 B1 120.5(3) yes
C14 N1 B1 132.5(3) yes
N1 C14 C19 106.0(3) yes
N1 C14 C15 133.4(3) yes
C19 C14 C15 120.6(3) yes
C14 C19 O2 108.4(3) yes
C14 C19 C18 122.9(4) yes
O2 C19 C18 128.6(4) yes
C19 C18 C17 115.5(4) yes
C19 C18 H14 121.1 no
C17 C18 H14 123.4 no
C18 C17 C16 122.4(4) yes
C18 C17 H13 117.4 no
C16 C17 H13 120.2 no
C17 C16 C15 121.6(5) yes
C17 C16 H12 119.4 no
C15 C16 H12 119.0 no
C16 C15 C14 116.9(4) yes
C16 C15 H11 122.9 no
C14 C15 H11 120.2 no
N1 B1 O1 102.8(3) yes
N1 B1 C7 110.3(3) yes
O1 B1 C7 107.7(3) yes
N1 B1 C1 107.8(3) yes
O1 B1 C1 110.6(3) yes
C7 B1 C1 116.8(3) yes
B1 O1 C21 121.6(3) yes
O1 C21 C20 122.4(3) yes
O1 C21 C22 119.2(3) yes
C20 C21 C22 118.4(4) yes
C13 C20 C21 115.2(3) yes
C13 C20 C25 123.2(3) yes
C21 C20 C25 121.6(4) yes
C20 C25 C24 119.1(4) yes
C20 C25 H18 119.4 no
C24 C25 H18 121.4 no
C25 C24 C23 119.8(4) yes
C25 C24 H17 119.5 no
C23 C24 H17 120.7 no
C24 C23 C22 121.8(4) yes
C24 C23 H16 119.3 no
C22 C23 H16 118.9 no
C21 C22 C23 119.3(4) yes
C21 C22 H15 119.4 no
C23 C22 H15 121.3 no
B1 C7 C8 122.3(4) yes
B1 C7 C12 121.7(3) yes
C8 C7 C12 116.0(4) yes
C7 C8 C9 121.7(5) yes
C7 C8 H6 119.2 no
C9 C8 H6 119.1 no
C8 C9 C10 120.2(5) yes
C8 C9 H7 118.2 no
C10 C9 H7 121.7 no
C9 C10 C11 118.2(5) yes
C9 C10 H8 120.0 no
C11 C10 H8 121.8 no
C10 C11 C12 121.3(5) yes
C10 C11 H9 117.4 no
C12 C11 H9 121.3 no
C11 C12 C7 122.6(4) yes
C11 C12 H10 118.6 no
C7 C12 H10 118.8 no
B1 C1 C6 122.5(3) yes
B1 C1 C2 121.9(4) yes
C6 C1 C2 115.7(4) yes
C1 C6 C5 123.5(4) yes
C1 C6 H5 118.3 no
C5 C6 H5 118.3 no
C6 C5 C4 118.2(4) yes
C6 C5 H4 121.5 no
C4 C5 H4 120.2 no
C5 C4 C3 120.6(4) yes
C5 C4 H3 119.2 no
C3 C4 H3 120.2 no
C4 C3 C2 120.0(4) yes
C4 C3 H2 119.7 no
C2 C3 H2 120.3 no
C1 C2 C3 122.0(4) yes
C1 C2 H1 118.3 no
C3 C2 H1 119.7 no

loop_
_geom_bond_atom_site_label_1
_geom_bond_atom_site_label_2
_geom_bond_distance
_geom_bond_publ_flag
O2 C13 1.342(4) yes
O2 C19 1.377(5) yes
C13 N1 1.303(5) yes
C13 C20 1.445(5) yes
N1 C14 1.402(4) yes
N1 B1 1.626(4) yes
C14 C19 1.398(5) yes
C14 C15 1.378(6) yes
C19 C18 1.385(5) yes
C18 C17 1.370(7) yes
C18 H14 0.949 no
C17 C16 1.393(7) yes
C17 H13 0.943 no
C16 C15 1.381(6) yes
C16 H12 0.930 no
C15 H11 0.945 no
B1 O1 1.510(5) yes
B1 C7 1.600(6) yes
B1 C1 1.605(6) yes
O1 C21 1.342(4) yes
C21 C20 1.397(5) yes
C21 C22 1.395(5) yes
C20 C25 1.392(5) yes
C25 C24 1.363(6) yes
C25 H18 0.937 no
C24 C23 1.387(6) yes
C24 H17 0.939 no
C23 C22 1.373(6) yes
C23 H16 0.942 no
C22 H15 0.955 no
C7 C8 1.385(5) yes
C7 C12 1.364(6) yes
C8 C9 1.395(6) yes
C8 H6 0.939 no
C9 C10 1.368(8) yes
C9 H7 0.935 no
C10 C11 1.359(7) yes
C10 H8 0.941 no
C11 C12 1.370(6) yes
C11 H9 0.936 no
C12 H10 0.941 no
C1 C6 1.399(5) yes
C1 C2 1.387(5) yes
C6 C5 1.376(6) yes
C6 H5 0.951 no
C5 C4 1.373(7) yes
C5 H4 0.952 no
C4 C3 1.376(7) yes
C4 H3 0.953 no
C3 C2 1.374(6) yes
C3 H2 0.938 no
C2 H1 0.945 no
